data_4079651
loop_
_publ_author_name
'Savjani, Nicky'
'Wilkinson, Luke A.'
'Hughes, David L.'
'Schormann, Mark'
'Bochmann, Manfred'

_publ_section_title
;
 Synthesis, Structure, and Luminescent Behavior of Anionic Oligomeric and
 Polymeric Ag2Au2Clusters
;
_journal_issue 21
_journal_name_full Organometallics
_journal_page_first 7600
_journal_paper_doi 10.1021/om300911h
_journal_volume 31
_journal_year 2012
_chemical_formula_moiety 'N C16 H36, C26 Ag2 Au2 F23 O2, ca 1.25(C H2 Cl2)'
_chemical_formula_structural 'an Au/Ag ribbon structure'
_chemical_formula_sum 'C43.25 H38.5 Ag2 Au2 Cl2.5 F23 N O2'
_chemical_formula_weight 1739.55
_chemical_name_common 'Compound 2A'
_chemical_name_systematic
;
 ?
;
_space_group_IT_number 70
_symmetry_cell_setting orthorhombic
_symmetry_space_group_name_Hall '-F 2uv 2vw'
_symmetry_space_group_name_H-M 'F d d d :2'
_atom_sites_solution_hydrogens geom
_atom_sites_solution_primary direct
_atom_sites_solution_secondary difmap
_audit_creation_method SHELXL-97
_cell_angle_alpha 90.00
_cell_angle_beta 90.00
_cell_angle_gamma 90.00
_cell_formula_units_Z 32
_cell_length_a 21.737(3)
_cell_length_b 43.490(9)
_cell_length_c 44.520(9)
_cell_measurement_reflns_used 25386
_cell_measurement_temperature 100
_cell_measurement_theta_max 31.3
_cell_measurement_theta_min 2.5
_cell_volume 42087(13)
_computing_cell_refinement
;
CrystalClear-SM Expert 2.0 r13 (Rigaku, 2011)
;
_computing_data_collection
; 
CrystalClear-SM Expert 2.0 r13 (Rigaku, 2011)
;
_computing_data_reduction
;
CrystalClear-SM Expert 2.0 r13 (Rigaku, 2011)
;
_computing_molecular_graphics 'ORTEP (Johnson, 1976 and Farrugia, 1997)'
_computing_publication_material 'SHELXL-97 (Sheldrick, 2008) and WINGX (Farrugia, 1999)'
_computing_structure_refinement 'SHELXL-97 (Sheldrick, 2008)'
_computing_structure_solution 'SHELXS-97 (Sheldrick, 2008)'
_diffrn_ambient_temperature 100
_diffrn_detector CCD
_diffrn_detector_area_resol_mean 28.5714
_diffrn_measured_fraction_theta_full 0.999
_diffrn_measured_fraction_theta_max 0.999
_diffrn_measurement_device 'AFC12 (Right): Kappa 3 circle'
_diffrn_measurement_device_type 'Rigaku Saturn724+ (2x2 bin mode)'
_diffrn_measurement_method 'profile data from \w-scans'
_diffrn_measurement_specimen_support Mitegen
_diffrn_radiation_monochromator Confocal
_diffrn_radiation_type 'Mo K\a'
_diffrn_radiation_wavelength 0.71075
_diffrn_reflns_av_R_equivalents 0.0855
_diffrn_reflns_av_sigmaI/netI 0.0403
_diffrn_reflns_limit_h_max 19
_diffrn_reflns_limit_h_min -25
_diffrn_reflns_limit_k_max 51
_diffrn_reflns_limit_k_min -51
_diffrn_reflns_limit_l_max 52
_diffrn_reflns_limit_l_min -52
_diffrn_reflns_number 95596
_diffrn_reflns_theta_full 25.00
_diffrn_reflns_theta_max 25.00
_diffrn_reflns_theta_min 2.52
_diffrn_source 'Rotating Anode'
_diffrn_source_current 55.0
_diffrn_source_power 2.5
_diffrn_source_voltage 45.0
_exptl_absorpt_coefficient_mu 6.539
_exptl_absorpt_correction_T_max 1.000
_exptl_absorpt_correction_T_min 0.645
_exptl_absorpt_correction_type multi-scan
_exptl_crystal_colour red
_exptl_crystal_density_diffrn 2.196
_exptl_crystal_density_method 'not measured'
_exptl_crystal_description needle
_exptl_crystal_F_000 26320
_exptl_crystal_size_max 0.21
_exptl_crystal_size_mid 0.02
_exptl_crystal_size_min 0.02
_refine_diff_density_max 1.145
_refine_diff_density_min -1.026
_refine_diff_density_rms 0.178
_refine_ls_extinction_method none
_refine_ls_goodness_of_fit_ref 1.332
_refine_ls_hydrogen_treatment constr
_refine_ls_matrix_type full
_refine_ls_number_parameters 692
_refine_ls_number_reflns 9265
_refine_ls_number_restraints 0
_refine_ls_restrained_S_all 1.332
_refine_ls_R_factor_all 0.0811
_refine_ls_R_factor_gt 0.0789
_refine_ls_shift/su_max 0.005
_refine_ls_shift/su_mean 0.000
_refine_ls_structure_factor_coef Fsqd
_refine_ls_weighting_details 'calc w=1/[\s^2^(Fo^2^)+(0.0000P)^2^+4101.4717P] where P=(Fo^2^+2Fc^2^)/3'
_refine_ls_weighting_scheme calc
_refine_ls_wR_factor_gt 0.1508
_refine_ls_wR_factor_ref 0.1518
_reflns_number_gt 9044
_reflns_number_total 9265
_reflns_threshold_expression I>2\s(I)
_cod_data_source_file om300911h_si_002.cif
_cod_data_source_block newd
_cod_depositor_comments
;
The following automatic conversions were performed:

'_symmetry_cell_setting' value 'Orthorhombic' changed to
'orthorhombic' according to
/home/saulius/struct/CIF-dictionaries/cif_core.dic dictionary named
'cif_core.dic' version 2.4.2 from
2011-04-26.

'_exptl_absorpt_correction_type' value 'Multi-scan'
changed to 'multi-scan' according to
/home/saulius/struct/CIF-dictionaries/cif_core.dic dictionary named
'cif_core.dic' version 2.4.2 from 2011-04-26.

Automatic conversion script
Id: cif_fix_values 1891 2012-01-12 08:04:46Z andrius 
;
_cod_original_sg_symbol_H-M Fddd
_cod_original_formula_sum 'C43.25 H38.50 Ag2 Au2 Cl2.50 F23 N O2'
_cod_database_code 4079651

loop_
_symmetry_equiv_pos_as_xyz
'x, y, z'
'-x+1/4, -y+1/4, z'
'x, -y+1/4, -z+1/4'
'-x+1/4, y, -z+1/4'
'x, y+1/2, z+1/2'
'-x+1/4, -y+3/4, z+1/2'
'x, -y+3/4, -z+3/4'
'-x+1/4, y+1/2, -z+3/4'
'x+1/2, y, z+1/2'
'-x+3/4, -y+1/4, z+1/2'
'x+1/2, -y+1/4, -z+3/4'
'-x+3/4, y, -z+3/4'
'x+1/2, y+1/2, z'
'-x+3/4, -y+3/4, z'
'x+1/2, -y+3/4, -z+1/4'
'-x+3/4, y+1/2, -z+1/4'
'-x, -y, -z'
'x-1/4, y-1/4, -z'
'-x, y-1/4, z-1/4'
'x-1/4, -y, z-1/4'
'-x, -y+1/2, -z+1/2'
'x-1/4, y+1/4, -z+1/2'
'-x, y+1/4, z+1/4'
'x-1/4, -y+1/2, z+1/4'
'-x+1/2, -y, -z+1/2'
'x+1/4, y-1/4, -z+1/2'
'-x+1/2, y-1/4, z+1/4'
'x+1/4, -y, z+1/4'
'-x+1/2, -y+1/2, -z'
'x+1/4, y+1/4, -z'
'-x+1/2, y+1/4, z-1/4'
'x+1/4, -y+1/2, z-1/4'

loop_
_atom_site_label
_atom_site_type_symbol
_atom_site_fract_x
_atom_site_fract_y
_atom_site_fract_z
_atom_site_U_iso_or_equiv
_atom_site_adp_type
_atom_site_occupancy
_atom_site_symmetry_multiplicity
_atom_site_calc_flag
_atom_site_refinement_flags
_atom_site_disorder_assembly
_atom_site_disorder_group
Au1 Au 0.67670(3) 0.449430(13) 0.104422(13) 0.03723(15) Uani 1 1 d . . .
Au2 Au 0.83788(3) 0.403141(14) 0.074453(13) 0.04154(16) Uani 1 1 d . . .
Ag1 Ag 0.73404(5) 0.43349(2) 0.05024(2) 0.0374(3) Uani 1 1 d . . .
Ag2 Ag 0.80501(5) 0.46018(3) 0.09836(2) 0.0401(3) Uani 1 1 d . . .
C11 C 0.7162(6) 0.4842(3) 0.1295(3) 0.036(3) Uani 1 1 d . . .
C12 C 0.7083(7) 0.5153(3) 0.1206(4) 0.044(4) Uani 1 1 d . . .
C13 C 0.7309(8) 0.5398(3) 0.1381(4) 0.056(5) Uani 1 1 d . . .
C14 C 0.7628(9) 0.5339(4) 0.1642(4) 0.066(5) Uani 1 1 d . . .
C15 C 0.7706(8) 0.5037(4) 0.1737(3) 0.049(4) Uani 1 1 d . . .
C16 C 0.7488(7) 0.4803(3) 0.1566(4) 0.044(4) Uani 1 1 d . . .
F12 F 0.6789(4) 0.5219(2) 0.0950(2) 0.056(2) Uani 1 1 d . . .
F13 F 0.7205(6) 0.5689(2) 0.1286(3) 0.082(4) Uani 1 1 d . . .
F14 F 0.7838(6) 0.5577(3) 0.1806(3) 0.090(4) Uani 1 1 d . . .
F15 F 0.8007(5) 0.4985(3) 0.1992(2) 0.072(3) Uani 1 1 d . . .
F16 F 0.7569(4) 0.4518(2) 0.16725(19) 0.048(2) Uani 1 1 d . . .
C21 C 0.6382(7) 0.4150(4) 0.0782(3) 0.045(4) Uani 1 1 d . . .
C22 C 0.6439(10) 0.3841(5) 0.0849(4) 0.068(5) Uani 1 1 d . . .
C23 C 0.6113(15) 0.3621(5) 0.0698(6) 0.108(10) Uani 1 1 d . . .
C24 C 0.5739(15) 0.3697(9) 0.0458(7) 0.125(14) Uani 1 1 d . . .
C25 C 0.5683(10) 0.3996(9) 0.0381(5) 0.110(11) Uani 1 1 d . . .
C26 C 0.5991(9) 0.4214(6) 0.0535(4) 0.079(7) Uani 1 1 d . . .
F22 F 0.6804(6) 0.3758(2) 0.1067(2) 0.076(3) Uani 1 1 d . . .
F23 F 0.6170(11) 0.3325(3) 0.0769(4) 0.170(9) Uani 1 1 d . . .
F24 F 0.5434(10) 0.3478(5) 0.0309(4) 0.203(11) Uani 1 1 d . . .
F25 F 0.5297(6) 0.4083(5) 0.0146(3) 0.147(8) Uani 1 1 d . . .
F26 F 0.5918(5) 0.4519(4) 0.0449(3) 0.092(4) Uani 1 1 d . . .
C31 C 0.8704(7) 0.4168(4) 0.1164(3) 0.046(4) Uani 1 1 d . . .
C32 C 0.9259(8) 0.4319(5) 0.1206(5) 0.066(5) Uani 1 1 d . . .
C33 C 0.9517(13) 0.4369(6) 0.1487(6) 0.098(8) Uani 1 1 d . . .
C34 C 0.9187(12) 0.4284(7) 0.1738(5) 0.096(8) Uani 1 1 d . . .
C35 C 0.8654(10) 0.4128(5) 0.1720(4) 0.067(5) Uani 1 1 d . . .
C36 C 0.8415(9) 0.4073(4) 0.1430(4) 0.057(5) Uani 1 1 d . . .
F32 F 0.9578(5) 0.4423(3) 0.0961(3) 0.081(3) Uani 1 1 d . . .
F33 F 1.0060(6) 0.4516(5) 0.1512(4) 0.143(7) Uani 1 1 d . . .
F34 F 0.9436(8) 0.4342(4) 0.2015(3) 0.144(7) Uani 1 1 d . . .
F35 F 0.8368(6) 0.4037(3) 0.1962(2) 0.091(4) Uani 1 1 d . . .
F36 F 0.7879(5) 0.3923(2) 0.1417(2) 0.061(3) Uani 1 1 d . . .
C41 C 0.8037(8) 0.3923(4) 0.0324(4) 0.057(5) Uani 1 1 d . . .
C42 C 0.7671(10) 0.3675(5) 0.0273(5) 0.078(7) Uani 1 1 d . . .
C43 C 0.7527(13) 0.3579(6) -0.0029(8) 0.106(11) Uani 1 1 d . . .
C44 C 0.7781(15) 0.3717(11) -0.0258(7) 0.138(19) Uani 1 1 d . . .
C45 C 0.8157(14) 0.3968(10) -0.0227(5) 0.131(15) Uani 1 1 d . . .
C46 C 0.8285(11) 0.4055(6) 0.0056(4) 0.079(7) Uani 1 1 d . . .
F42 F 0.7431(5) 0.3513(2) 0.0502(3) 0.080(4) Uani 1 1 d . . .
F43 F 0.7145(8) 0.3324(5) -0.0054(5) 0.199(12) Uani 1 1 d . . .
F44 F 0.7622(8) 0.3608(6) -0.0540(3) 0.206(12) Uani 1 1 d . . .
F45 F 0.8399(9) 0.4096(6) -0.0467(3) 0.197(12) Uani 1 1 d . . .
F46 F 0.8674(6) 0.4303(4) 0.0089(3) 0.096(4) Uani 1 1 d . . .
C5 C 0.7946(9) 0.4985(4) 0.0402(4) 0.054(4) Uani 1 1 d . . .
O51 O 0.7635(6) 0.4793(3) 0.0286(3) 0.061(3) Uani 1 1 d . . .
O52 O 0.8202(7) 0.4994(3) 0.0656(3) 0.072(4) Uani 1 1 d . . .
C53 C 0.8140(17) 0.5274(5) 0.0207(6) 0.110(11) Uani 1 1 d . . .
F54 F 0.7886(18) 0.5263(8) -0.0052(8) 0.122(11) Uiso 0.50 1 d P . .
F55 F 0.8736(16) 0.5377(7) 0.0256(7) 0.103(9) Uiso 0.50 1 d P . .
F56 F 0.7825(12) 0.5520(6) 0.0347(6) 0.082(7) Uiso 0.50 1 d P . .
F57 F 0.8376(17) 0.5471(8) 0.0304(7) 0.106(9) Uiso 0.50 1 d P . .
F58 F 0.7562(14) 0.5433(7) 0.0140(7) 0.106(9) Uiso 0.50 1 d P . .
F59 F 0.8303(12) 0.5193(5) -0.0065(5) 0.073(6) Uiso 0.50 1 d P . .
N7 N 0.1250 0.1250 0.0430(4) 0.036(4) Uani 1 2 d S . .
C71 C 0.1816(7) 0.1228(3) 0.0642(3) 0.041(3) Uani 1 1 d . . .
H71A H 0.1798 0.1398 0.0783 0.050 Uiso 1 1 calc R . .
H71B H 0.1783 0.1039 0.0757 0.050 Uiso 1 1 calc R . .
C72 C 0.2437(7) 0.1233(4) 0.0490(4) 0.049(4) Uani 1 1 d . . .
H72A H 0.2501 0.1431 0.0395 0.058 Uiso 1 1 calc R . .
H72B H 0.2451 0.1076 0.0335 0.058 Uiso 1 1 calc R . .
C73 C 0.2942(7) 0.1175(4) 0.0719(4) 0.057(5) Uani 1 1 d . . .
H73A H 0.2894 0.1316 0.0886 0.069 Uiso 1 1 calc R . .
H73B H 0.2905 0.0967 0.0797 0.069 Uiso 1 1 calc R . .
C74 C 0.3574(8) 0.1217(5) 0.0582(5) 0.073(6) Uani 1 1 d . . .
H74A H 0.3884 0.1179 0.0731 0.110 Uiso 1 1 calc R . .
H74B H 0.3615 0.1424 0.0508 0.110 Uiso 1 1 calc R . .
H74C H 0.3625 0.1075 0.0418 0.110 Uiso 1 1 calc R . .
C75 C 0.1202(8) 0.0970(4) 0.0222(3) 0.051(4) Uani 1 1 d . B .
H75A H 0.0829 0.0989 0.0104 0.061 Uiso 1 1 calc R . .
H75B H 0.1547 0.0974 0.0084 0.061 Uiso 1 1 calc R . .
C76 C 0.1195(9) 0.0667(4) 0.0374(5) 0.068(5) Uani 1 1 d . . .
H76A H 0.0888 0.0668 0.0532 0.082 Uiso 1 1 calc R A 1
H76B H 0.1593 0.0627 0.0464 0.082 Uiso 1 1 calc R A 1
C77A C 0.1045(14) 0.0418(5) 0.0146(7) 0.119(11) Uani 0.70 1 d P B 1
H77A H 0.0642 0.0464 0.0065 0.143 Uiso 0.70 1 calc PR B 1
H77B H 0.1336 0.0439 -0.0018 0.143 Uiso 0.70 1 calc PR B 1
C78 C 0.1043(13) 0.0105(6) 0.0231(6) 0.067(7) Uiso 0.70 1 d P B 1
H78A H 0.0948 -0.0019 0.0059 0.101 Uiso 0.70 1 calc PR B 1
H78B H 0.0740 0.0073 0.0384 0.101 Uiso 0.70 1 calc PR B 1
H78C H 0.1442 0.0050 0.0306 0.101 Uiso 0.70 1 calc PR B 1
C77B C 0.1045(14) 0.0418(5) 0.0146(7) 0.119(11) Uani 0.30 1 d P B 2
H77C H 0.1179 0.0497 -0.0047 0.143 Uiso 0.30 1 calc PR B 2
H77D H 0.1315 0.0247 0.0193 0.143 Uiso 0.30 1 calc PR B 2
C79 C 0.059(4) 0.0319(18) 0.0108(17) 0.08(2) Uiso 0.30 1 d P B 2
H79A H 0.0617 0.0171 -0.0051 0.122 Uiso 0.30 1 calc PR B 2
H79B H 0.0310 0.0479 0.0055 0.122 Uiso 0.30 1 calc PR B 2
H79C H 0.0456 0.0219 0.0289 0.122 Uiso 0.30 1 calc PR B 2
N8 N 1.094(2) 0.5188(12) 0.0884(11) 0.210(18) Uiso 0.50 1 d P . .
C81 C 1.043(3) 0.5459(13) 0.0950(12) 0.103(16) Uiso 0.50 1 d P . .
C82 C 0.982(2) 0.5327(11) 0.1015(11) 0.088(13) Uiso 0.50 1 d P . .
C83 C 0.9519(19) 0.5615(9) 0.1075(9) 0.166(13) Uiso 0.50 1 d P . .
C84 C 0.884(4) 0.5580(17) 0.1220(18) 0.13(3) Uiso 0.50 1 d P . .
C85 C 1.069(3) 0.4898(13) 0.0673(13) 0.089(14) Uiso 0.50 1 d P . .
C86 C 1.044(3) 0.5049(13) 0.0363(13) 0.106(17) Uiso 0.50 1 d P . .
C87 C 1.006(4) 0.4754(19) 0.0244(19) 0.13(3) Uiso 0.40 1 d P . .
C88 C 0.998(3) 0.4895(15) -0.0109(15) 0.11(2) Uiso 0.40 1 d P . .
C89 C 1.148(2) 0.5349(11) 0.0736(11) 0.086(13) Uiso 0.50 1 d P . .
C90 C 1.203(4) 0.510(2) 0.0771(19) 0.18(3) Uiso 0.50 1 d P . .
C91 C 1.2471(19) 0.5348(9) 0.0552(9) 0.177(15) Uiso 0.50 1 d P . .
C92 C 1.307(3) 0.5134(14) 0.0637(14) 0.093(16) Uiso 0.50 1 d P . .
C93 C 1.107(3) 0.5003(12) 0.1207(16) 0.110(19) Uiso 0.50 1 d P . .
C94 C 1.111(6) 0.523(2) 0.144(2) 0.22(5) Uiso 0.50 1 d P . .
C95 C 1.156(2) 0.5188(12) 0.1616(11) 0.210(18) Uiso 0.50 1 d P . .
C97 C 1.131(5) 0.495(2) 0.180(2) 0.20(4) Uiso 0.50 1 d P . .
C101 C 1.310(4) 0.5115(19) 0.046(2) 0.14(3) Uiso 0.50 1 d P . .
C102 C 1.083(8) 0.508(3) 0.048(4) 0.11(4) Uiso 0.20 1 d P . .
C103 C 1.075(7) 0.477(3) 0.086(3) 0.16(5) Uiso 0.30 1 d P . .
C1 C 1.357(2) 0.5430(11) 0.1477(11) 0.109(15) Uiso 0.60 1 d P . .
Cl11 Cl 1.3463(7) 0.5077(3) 0.1292(3) 0.119(5) Uani 0.50 1 d P . .
Cl12 Cl 1.3590(11) 0.5720(4) 0.1199(4) 0.093(6) Uani 0.35 1 d P . .
Cl13 Cl 1.2981(19) 0.5615(9) 0.1425(9) 0.166(13) Uiso 0.15 1 d P . .
C2 C 0.940(3) 0.5297(14) 0.2200(14) 0.110(18) Uiso 0.50 1 d P . .
Cl21 Cl 0.9259(4) 0.5626(2) 0.2382(2) 0.065(2) Uani 0.50 1 d P . .
Cl22 Cl 0.9718(17) 0.5369(8) 0.1850(8) 0.135(11) Uiso 0.30 1 d P . .
Cl23 Cl 1.0029(19) 0.5348(9) 0.1948(9) 0.177(15) Uiso 0.20 1 d P . .
Cl31 Cl 1.2141(18) 0.6462(8) 0.1262(9) 0.143(12) Uiso 0.25 1 d P . .
C3 C 1.1561(11) 0.6206(7) 0.1127(5) 0.132(9) Uiso 0.25 1 d P . .
Cl32 Cl 1.0939(11) 0.6206(7) 0.1373(5) 0.132(9) Uiso 0.25 1 d P . .

loop_
_atom_site_aniso_label
_atom_site_aniso_U_11
_atom_site_aniso_U_22
_atom_site_aniso_U_33
_atom_site_aniso_U_23
_atom_site_aniso_U_13
_atom_site_aniso_U_12
Au1 0.0355(3) 0.0373(3) 0.0389(3) -0.0044(2) -0.0009(2) 0.0013(2)
Au2 0.0387(3) 0.0445(3) 0.0415(3) -0.0040(3) -0.0067(3) 0.0106(3)
Ag1 0.0363(6) 0.0388(6) 0.0369(6) -0.0020(4) -0.0032(5) 0.0045(5)
Ag2 0.0387(6) 0.0408(6) 0.0409(6) -0.0031(5) -0.0029(5) -0.0015(5)
C11 0.039(8) 0.029(7) 0.039(8) 0.000(6) 0.008(6) -0.015(6)
C12 0.037(8) 0.035(8) 0.058(10) 0.006(7) 0.013(7) -0.006(6)
C13 0.066(11) 0.025(8) 0.076(12) -0.009(8) 0.025(10) -0.006(7)
C14 0.066(12) 0.066(12) 0.066(12) -0.032(10) 0.020(10) -0.026(10)
C15 0.060(11) 0.052(10) 0.036(8) -0.011(7) 0.005(8) -0.023(8)
C16 0.048(9) 0.035(8) 0.050(9) -0.010(7) 0.013(8) -0.006(7)
F12 0.065(6) 0.054(6) 0.047(5) 0.008(4) -0.004(5) 0.007(5)
F13 0.108(9) 0.026(5) 0.112(9) -0.004(5) 0.021(8) 0.009(5)
F14 0.099(9) 0.070(7) 0.101(9) -0.047(7) 0.008(7) -0.024(7)
F15 0.076(7) 0.088(8) 0.051(6) -0.021(5) -0.014(5) -0.011(6)
F16 0.049(5) 0.050(5) 0.046(5) 0.000(4) -0.006(4) -0.002(4)
C21 0.040(9) 0.056(10) 0.040(8) -0.010(7) 0.000(7) -0.002(7)
C22 0.073(14) 0.075(14) 0.057(11) -0.013(10) 0.015(10) -0.008(11)
C23 0.17(3) 0.067(15) 0.090(17) -0.047(13) 0.042(18) -0.067(16)
C24 0.12(2) 0.16(3) 0.09(2) -0.07(2) 0.008(18) -0.09(2)
C25 0.046(12) 0.23(4) 0.060(14) -0.06(2) -0.010(11) -0.028(18)
C26 0.053(12) 0.14(2) 0.047(11) -0.032(13) -0.001(9) 0.018(13)
F22 0.112(9) 0.043(5) 0.073(7) 0.007(5) 0.000(7) -0.005(6)
F23 0.29(3) 0.066(9) 0.152(15) -0.026(9) 0.048(16) -0.079(13)
F24 0.22(2) 0.27(3) 0.114(13) -0.067(15) 0.001(13) -0.18(2)
F25 0.070(9) 0.29(2) 0.078(9) -0.057(12) -0.019(8) -0.022(12)
F26 0.068(8) 0.142(12) 0.067(7) -0.014(8) -0.017(6) 0.045(8)
C31 0.041(9) 0.054(9) 0.042(9) -0.001(7) -0.010(7) 0.002(7)
C32 0.043(10) 0.085(14) 0.069(12) 0.004(11) -0.009(9) 0.006(10)
C33 0.11(2) 0.11(2) 0.076(16) -0.026(14) -0.041(15) -0.013(16)
C34 0.091(18) 0.15(2) 0.044(12) -0.023(13) -0.042(12) 0.011(17)
C35 0.084(15) 0.067(12) 0.051(11) -0.009(9) -0.013(11) 0.023(11)
C36 0.076(13) 0.055(10) 0.039(9) -0.012(8) -0.023(9) 0.005(9)
F32 0.051(6) 0.103(9) 0.088(8) -0.017(7) -0.005(6) -0.001(6)
F33 0.069(9) 0.24(2) 0.122(12) -0.060(13) -0.042(9) -0.016(11)
F34 0.133(13) 0.212(18) 0.086(10) -0.049(11) -0.065(10) 0.024(13)
F35 0.130(11) 0.105(9) 0.037(6) 0.010(6) -0.016(7) 0.047(8)
F36 0.083(7) 0.055(6) 0.044(5) -0.001(4) -0.005(5) 0.002(5)
C41 0.051(10) 0.073(12) 0.046(10) -0.013(9) -0.008(8) 0.029(9)
C42 0.073(14) 0.070(14) 0.091(16) -0.038(13) -0.034(13) 0.027(12)
C43 0.086(19) 0.094(19) 0.14(2) -0.070(19) -0.050(18) 0.057(15)
C44 0.07(2) 0.27(5) 0.077(19) -0.08(3) -0.049(17) 0.09(3)
C45 0.077(18) 0.27(4) 0.049(15) -0.01(2) -0.013(14) 0.11(2)
C46 0.074(15) 0.117(19) 0.047(11) 0.001(12) -0.006(11) 0.066(14)
F42 0.064(7) 0.045(6) 0.132(11) -0.016(7) -0.034(7) 0.008(5)
F43 0.119(13) 0.190(18) 0.29(3) -0.181(19) -0.129(16) 0.085(13)
F44 0.141(14) 0.38(3) 0.096(11) -0.142(15) -0.081(10) 0.168(18)
F45 0.163(16) 0.39(3) 0.039(7) 0.032(12) 0.016(9) 0.18(2)
F46 0.087(9) 0.132(12) 0.068(8) 0.031(8) 0.030(7) 0.049(9)
C5 0.070(12) 0.040(10) 0.052(11) 0.001(8) 0.013(9) 0.012(9)
O51 0.064(8) 0.050(7) 0.068(8) 0.007(6) 0.011(7) 0.008(6)
O52 0.101(11) 0.046(7) 0.070(9) 0.004(6) 0.017(8) -0.015(7)
C53 0.20(3) 0.036(11) 0.096(18) -0.027(11) -0.04(2) 0.018(15)
N7 0.034(9) 0.034(9) 0.039(9) 0.000 0.000 0.001(7)
C71 0.057(10) 0.026(7) 0.041(8) 0.004(6) -0.001(7) 0.002(7)
C72 0.051(10) 0.033(8) 0.062(10) 0.004(7) 0.010(8) 0.002(7)
C73 0.044(9) 0.051(10) 0.076(12) 0.017(9) 0.004(9) 0.003(8)
C74 0.043(10) 0.073(13) 0.105(16) -0.011(12) 0.011(11) 0.004(9)
C75 0.042(9) 0.070(11) 0.040(9) -0.015(8) 0.004(7) -0.003(8)
C76 0.059(12) 0.046(10) 0.100(15) -0.019(10) -0.002(11) 0.005(9)
C77A 0.13(2) 0.062(15) 0.17(3) -0.041(17) 0.04(2) -0.017(15)
C77B 0.13(2) 0.062(15) 0.17(3) -0.041(17) 0.04(2) -0.017(15)
Cl11 0.146(13) 0.074(8) 0.137(12) -0.009(8) -0.086(10) 0.022(8)
Cl12 0.141(18) 0.059(9) 0.078(11) 0.021(8) -0.017(11) -0.006(10)
Cl21 0.063(6) 0.059(5) 0.072(6) 0.011(4) -0.009(5) -0.001(4)

loop_
_atom_type_symbol
_atom_type_description
_atom_type_scat_dispersion_real
_atom_type_scat_dispersion_imag
_atom_type_scat_source
C C 0.0033 0.0016 'International Tables Vol C Tables 4.2.6.8 and 6.1.1.4'
H H 0.0000 0.0000 'International Tables Vol C Tables 4.2.6.8 and 6.1.1.4'
Ag Ag -0.8971 1.1015 'International Tables Vol C Tables 4.2.6.8 and 6.1.1.4'
Au Au -2.0133 8.8022 'International Tables Vol C Tables 4.2.6.8 and 6.1.1.4'
F F 0.0171 0.0103 'International Tables Vol C Tables 4.2.6.8 and 6.1.1.4'
N N 0.0061 0.0033 'International Tables Vol C Tables 4.2.6.8 and 6.1.1.4'
O O 0.0106 0.0060 'International Tables Vol C Tables 4.2.6.8 and 6.1.1.4'
Cl Cl 0.1484 0.1585 'International Tables Vol C Tables 4.2.6.8 and 6.1.1.4'

loop_
_geom_angle_atom_site_label_1
_geom_angle_atom_site_label_2
_geom_angle_atom_site_label_3
_geom_angle
_geom_angle_site_symmetry_1
_geom_angle_site_symmetry_3
C11 Au1 C21 178.3(6) . .
C11 Au1 Ag1 117.4(4) . .
C21 Au1 Ag1 61.1(4) . .
C11 Au1 Ag2 61.5(4) . .
C21 Au1 Ag2 117.5(4) . .
Ag1 Au1 Ag2 61.46(3) . .
C11 Au1 Au1 88.9(4) . 4_655
C21 Au1 Au1 92.5(4) . 4_655
Ag1 Au1 Au1 152.71(4) . 4_655
Ag2 Au1 Au1 145.19(4) . 4_655
C41 Au2 C31 176.5(7) . .
C41 Au2 Ag2 117.1(5) . .
C31 Au2 Ag2 59.4(4) . .
C41 Au2 Ag1 58.3(4) . .
C31 Au2 Ag1 118.6(4) . .
Ag2 Au2 Ag1 61.73(3) . .
C41 Au2 Au2 90.4(4) . 14_655
C31 Au2 Au2 93.0(4) . 14_655
Ag2 Au2 Au2 151.95(3) . 14_655
Ag1 Au2 Au2 145.99(3) . 14_655
O51 Ag1 C41 108.7(6) . .
O51 Ag1 C21 134.6(5) . .
C41 Ag1 C21 115.3(6) . .
O51 Ag1 Au1 105.6(3) . .
C41 Ag1 Au1 136.7(4) . .
C21 Ag1 Au1 45.3(3) . .
O51 Ag1 Au2 109.9(3) . .
C41 Ag1 Au2 45.3(4) . .
C21 Ag1 Au2 108.6(4) . .
Au1 Ag1 Au2 98.18(4) . .
O51 Ag1 Ag2 79.3(3) . .
C41 Ag1 Ag2 101.7(4) . .
C21 Ag1 Ag2 101.6(3) . .
Au1 Ag1 Ag2 59.93(3) . .
Au2 Ag1 Ag2 58.52(3) . .
O52 Ag2 C31 133.9(5) . .
O52 Ag2 C11 98.5(5) . .
C31 Ag2 C11 123.8(5) . .
O52 Ag2 Au2 112.7(3) . .
C31 Ag2 Au2 46.0(3) . .
C11 Ag2 Au2 138.7(3) . .
O52 Ag2 Au1 109.1(4) . .
C31 Ag2 Au1 113.9(4) . .
C11 Ag2 Au1 44.4(3) . .
Au2 Ag2 Au1 98.12(4) . .
O52 Ag2 Ag1 84.5(4) . .
C31 Ag2 Ag1 103.9(3) . .
C11 Ag2 Ag1 99.3(3) . .
Au2 Ag2 Ag1 59.75(3) . .
Au1 Ag2 Ag1 58.61(3) . .
C16 C11 C12 114.5(13) . .
C16 C11 Au1 125.6(10) . .
C12 C11 Au1 119.8(11) . .
C16 C11 Ag2 92.0(9) . .
C12 C11 Ag2 109.0(9) . .
Au1 C11 Ag2 74.1(4) . .
F12 C12 C13 118.4(14) . .
F12 C12 C11 120.1(13) . .
C13 C12 C11 121.5(15) . .
F13 C13 C14 121.5(16) . .
F13 C13 C12 118.4(17) . .
C14 C13 C12 120.2(15) . .
F14 C14 C13 118.9(19) . .
F14 C14 C15 121.4(19) . .
C13 C14 C15 119.6(15) . .
F15 C15 C16 121.6(16) . .
F15 C15 C14 118.8(14) . .
C16 C15 C14 119.6(16) . .
F16 C16 C15 116.6(15) . .
F16 C16 C11 118.9(12) . .
C15 C16 C11 124.5(15) . .
C22 C21 C26 114.3(18) . .
C22 C21 Au1 123.0(13) . .
C26 C21 Au1 122.5(15) . .
C22 C21 Ag1 109.7(12) . .
C26 C21 Ag1 92.9(12) . .
Au1 C21 Ag1 73.7(5) . .
F22 C22 C23 119(2) . .
F22 C22 C21 118.9(17) . .
C23 C22 C21 122(2) . .
F23 C23 C22 121(3) . .
F23 C23 C24 118(2) . .
C22 C23 C24 121(3) . .
F24 C24 C25 121(4) . .
F24 C24 C23 120(3) . .
C25 C24 C23 119(2) . .
C26 C25 C24 120(3) . .
C26 C25 F25 119(3) . .
C24 C25 F25 120(3) . .
C25 C26 F26 118(2) . .
C25 C26 C21 124(3) . .
F26 C26 C21 118.1(18) . .
C32 C31 C36 114.5(15) . .
C32 C31 Au2 123.5(13) . .
C36 C31 Au2 121.4(12) . .
C32 C31 Ag2 100.4(11) . .
C36 C31 Ag2 103.9(11) . .
Au2 C31 Ag2 74.6(5) . .
F32 C32 C31 119.3(16) . .
F32 C32 C33 117.5(19) . .
C31 C32 C33 123(2) . .
F33 C33 C34 121(2) . .
F33 C33 C32 120(2) . .
C34 C33 C32 118(2) . .
C35 C34 F34 119(2) . .
C35 C34 C33 122.5(19) . .
F34 C34 C33 118(2) . .
F35 C35 C34 120.9(19) . .
F35 C35 C36 122(2) . .
C34 C35 C36 117(2) . .
F36 C36 C31 119.8(13) . .
F36 C36 C35 116.3(17) . .
C31 C36 C35 123.9(18) . .
C42 C41 C46 114(2) . .
C42 C41 Au2 122.7(16) . .
C46 C41 Au2 121.9(16) . .
C42 C41 Ag1 105.5(12) . .
C46 C41 Ag1 102.0(12) . .
Au2 C41 Ag1 76.3(5) . .
F42 C42 C41 121.3(18) . .
F42 C42 C43 118(2) . .
C41 C42 C43 121(3) . .
C44 C43 F43 124(3) . .
C44 C43 C42 120(3) . .
F43 C43 C42 116(3) . .
C43 C44 C45 123(3) . .
C43 C44 F44 116(4) . .
C45 C44 F44 121(4) . .
F45 C45 C46 124(4) . .
F45 C45 C44 120(3) . .
C46 C45 C44 116(3) . .
C45 C46 F46 116(3) . .
C45 C46 C41 126(3) . .
F46 C46 C41 117.3(18) . .
O51 C5 O52 131.2(17) . .
O51 C5 C53 118.1(18) . .
O52 C5 C53 110.5(18) . .
C5 O51 Ag1 125.7(12) . .
C5 O52 Ag2 119.3(12) . .
F57 C53 F54 126(3) . .
F57 C53 F59 117(4) . .
F54 C53 F59 43.4(19) . .
F57 C53 F55 41(2) . .
F54 C53 F55 124(3) . .
F59 C53 F55 89(3) . .
F57 C53 F56 57(2) . .
F54 C53 F56 103(3) . .
F59 C53 F56 138(3) . .
F55 C53 F56 98(2) . .
F57 C53 F58 97(3) . .
F54 C53 F58 58(2) . .
F59 C53 F58 100(2) . .
F55 C53 F58 133(2) . .
F56 C53 F58 47.0(16) . .
F57 C53 C5 122(3) . .
F54 C53 C5 110(3) . .
F59 C53 C5 111.3(18) . .
F55 C53 C5 115(2) . .
F56 C53 C5 103(2) . .
F58 C53 C5 105(3) . .
F59 F54 C53 70(3) . .
F59 F54 F58 136(4) . .
C53 F54 F58 68(3) . .
F57 F55 C53 52(3) . .
F58 F56 F57 108(3) . .
F58 F56 C53 69(2) . .
F57 F56 C53 48(2) . .
F55 F57 C53 88(4) . .
F55 F57 F56 162(5) . .
C53 F57 F56 75(3) . .
F56 F58 F54 116(3) . .
F56 F58 C53 64(2) . .
F54 F58 C53 54(2) . .
F54 F59 C53 66(3) . .
C75 N7 C75 105.9(16) . 2
C75 N7 C71 111.2(8) . 2
C75 N7 C71 111.7(8) 2 2
C75 N7 C71 111.7(8) . .
C75 N7 C71 111.2(8) 2 .
C71 N7 C71 105.2(15) 2 .
C72 C71 N7 115.8(12) . .
C72 C71 H71A 108.3 . .
N7 C71 H71A 108.3 . .
C72 C71 H71B 108.3 . .
N7 C71 H71B 108.3 . .
H71A C71 H71B 107.4 . .
C71 C72 C73 109.9(13) . .
C71 C72 H72A 109.7 . .
C73 C72 H72A 109.7 . .
C71 C72 H72B 109.7 . .
C73 C72 H72B 109.7 . .
H72A C72 H72B 108.2 . .
C74 C73 C72 111.2(15) . .
C74 C73 H73A 109.4 . .
C72 C73 H73A 109.4 . .
C74 C73 H73B 109.4 . .
C72 C73 H73B 109.4 . .
H73A C73 H73B 108.0 . .
C73 C74 H74A 109.5 . .
C73 C74 H74B 109.5 . .
H74A C74 H74B 109.5 . .
C73 C74 H74C 109.5 . .
H74A C74 H74C 109.5 . .
H74B C74 H74C 109.5 . .
C76 C75 N7 115.7(13) . .
C76 C75 H75A 108.4 . .
N7 C75 H75A 108.4 . .
C76 C75 H75B 108.4 . .
N7 C75 H75B 108.4 . .
H75A C75 H75B 107.4 . .
C75 C76 C77A 109.4(19) . .
C75 C76 H76A 109.8 . .
C77A C76 H76A 109.8 . .
C75 C76 H76B 109.8 . .
C77A C76 H76B 109.8 . .
H76A C76 H76B 108.2 . .
C78 C77A C76 121(3) . .
C78 C77A H77A 107.2 . .
C76 C77A H77A 107.2 . .
C78 C77A H77B 107.2 . .
C76 C77A H77B 107.2 . .
H77A C77A H77B 106.8 . .
C77A C78 H78A 109.5 . .
C77A C78 H78B 109.5 . .
H78A C78 H78B 109.5 . .
C77A C78 H78C 109.5 . .
H78A C78 H78C 109.5 . .
H78B C78 H78C 109.5 . .
H79A C79 H79B 109.5 . .
H79A C79 H79C 109.5 . .
H79B C79 H79C 109.5 . .
C95 N8 C94 129(10) 4_755 4_755
C95 N8 C97 55(10) 4_755 4_755
C94 N8 C97 101(8) 4_755 4_755
C95 N8 C89 64(10) 4_755 .
C94 N8 C89 67(6) 4_755 .
C97 N8 C89 78(5) 4_755 .
C95 N8 C81 100(10) 4_755 .
C94 N8 C81 107(7) 4_755 .
C97 N8 C81 152(7) 4_755 .
C89 N8 C81 105(4) . .
C95 N8 C85 56(10) 4_755 .
C94 N8 C85 136(7) 4_755 .
C97 N8 C85 41(5) 4_755 .
C89 N8 C85 111(4) . .
C81 N8 C85 115(4) . .
C95 N8 C93 149(10) 4_755 .
C94 N8 C93 54(5) 4_755 .
C97 N8 C93 94(6) 4_755 .
C89 N8 C93 117(4) . .
C81 N8 C93 108(4) . .
C85 N8 C93 100(4) . .
C95 N8 C103 86(10) 4_755 .
C94 N8 C103 111(8) 4_755 .
C97 N8 C103 48(6) 4_755 .
C89 N8 C103 126(6) . .
C81 N8 C103 124(6) . .
C85 N8 C103 32(4) . .
C93 N8 C103 68(5) . .
C95 N8 C102 16(10) 4_755 .
C94 N8 C102 137(8) 4_755 .
C97 N8 C102 47(6) 4_755 .
C89 N8 C102 78(6) . .
C81 N8 C102 106(6) . .
C85 N8 C102 39(5) . .
C93 N8 C102 136(6) . .
C103 N8 C102 70(7) . .
C82 C81 N8 111(4) . .
C82 C81 C95 111(4) . 4_755
N8 C81 C95 0(4) . 4_755
C82 C81 Cl13 41(3) . 4_755
N8 C81 Cl13 152(4) . 4_755
C95 C81 Cl13 152(4) 4_755 4_755
C83 C82 Cl13 0(5) . 4_755
C83 C82 C81 96(4) . .
Cl13 C82 C81 96(4) 4_755 .
C83 C82 C1 50(3) . 4_755
Cl13 C82 C1 50(3) 4_755 4_755
C81 C82 C1 142(4) . 4_755
C83 C82 Cl11 90(3) . 4_755
Cl13 C82 Cl11 90(3) 4_755 4_755
C81 C82 Cl11 166(4) . 4_755
C1 C82 Cl11 49.2(18) 4_755 4_755
Cl13 C83 C82 101(10) 4_755 .
Cl13 C83 C1 94(10) 4_755 4_755
C82 C83 C1 84(3) . 4_755
Cl13 C83 C84 114(10) 4_755 .
C82 C83 C84 114(4) . .
C1 C83 C84 41(3) 4_755 .
Cl13 C83 Cl12 115(10) 4_755 4_755
C82 C83 Cl12 134(3) . 4_755
C1 C83 Cl12 65(3) 4_755 4_755
C84 C83 Cl12 25(3) . 4_755
Cl12 C84 C1 148(10) 4_755 4_755
Cl12 C84 C83 85(8) 4_755 .
C1 C84 C83 65(5) 4_755 .
Cl12 C84 Cl13 85(8) 4_755 4_755
C1 C84 Cl13 65(5) 4_755 4_755
C83 C84 Cl13 0(4) . 4_755
Cl12 C84 Cl11 142(9) 4_755 4_755
C1 C84 Cl11 51(4) 4_755 4_755
C83 C84 Cl11 84(4) . 4_755
Cl13 C84 Cl11 84(4) 4_755 4_755
C103 C85 C97 84(10) . 4_755
C103 C85 C102 157(10) . .
C97 C85 C102 73(9) 4_755 .
C103 C85 C86 164(10) . .
C97 C85 C86 111(8) 4_755 .
C102 C85 C86 38(8) . .
C103 C85 C95 86(9) . 4_755
C97 C85 C95 59(6) 4_755 4_755
C102 C85 C95 81(8) . 4_755
C86 C85 C95 107(4) . 4_755
C103 C85 N8 86(9) . .
C97 C85 N8 59(6) 4_755 .
C102 C85 N8 81(8) . .
C86 C85 N8 107(4) . .
C95 C85 N8 0(4) 4_755 .
C102 C86 C88 153(10) . 17_765
C102 C86 C87 134(10) . .
C88 C86 C87 64(5) 17_765 .
C102 C86 C85 48(10) . .
C88 C86 C85 159(6) 17_765 .
C87 C86 C85 98(5) . .
C86 C87 C88 54(4) . 17_765
C86 C87 C88 94(6) . .
C88 C87 C88 47(5) 17_765 .
C88 C88 C86 120(8) 17_765 17_765
C88 C88 C87 69(6) 17_765 17_765
C86 C88 C87 62(5) 17_765 17_765
C88 C88 C87 64(6) 17_765 .
C86 C88 C87 148(6) 17_765 .
C87 C88 C87 133(5) 17_765 .
C95 C89 N8 0(5) 4_755 .
C95 C89 C94 49(5) 4_755 4_755
N8 C89 C94 49(5) . 4_755
C95 C89 C90 102(5) 4_755 .
N8 C89 C90 102(5) . .
C94 C89 C90 78(5) 4_755 .
C95 C89 C97 49(4) 4_755 4_755
N8 C89 C97 49(4) . 4_755
C94 C89 C97 75(5) 4_755 4_755
C90 C89 C97 68(5) . 4_755
C89 C90 C91 86(5) . .
C89 C90 Cl23 86(5) . 4_755
C91 C90 Cl23 0(3) . 4_755
C89 C90 C97 62(5) . 4_755
C91 C90 C97 129(6) . 4_755
Cl23 C90 C97 129(6) 4_755 4_755
C89 C90 C94 50(4) . 4_755
C91 C90 C94 124(6) . 4_755
Cl23 C90 C94 124(6) 4_755 4_755
C97 C90 C94 64(5) 4_755 4_755
C89 C90 Cl22 100(5) . 4_755
C91 C90 Cl22 22.2(19) . 4_755
Cl23 C90 Cl22 22.2(19) 4_755 4_755
C97 C90 Cl22 151(6) 4_755 4_755
C94 C90 Cl22 123(6) 4_755 4_755
Cl23 C91 Cl22 123(10) 4_755 4_755
Cl23 C91 C92 103(10) 4_755 .
Cl22 C91 C92 44(4) 4_755 .
Cl23 C91 C101 77(10) 4_755 .
Cl22 C91 C101 62(5) 4_755 .
C92 C91 C101 26(3) . .
Cl23 C91 C90 124(10) 4_755 .
Cl22 C91 C90 103(6) 4_755 .
C92 C91 C90 88(4) . .
C101 C91 C90 101(5) . .
Cl23 C91 C2 51(10) 4_755 4_755
Cl22 C91 C2 73(5) 4_755 4_755
C92 C91 C2 58(3) . 4_755
C101 C91 C2 36(3) . 4_755
C90 C91 C2 134(4) . 4_755
C101 C92 Cl22 100(10) . 4_755
C101 C92 C91 83(9) . .
Cl22 C92 C91 28(3) 4_755 .
C101 C92 Cl23 83(9) . 4_755
Cl22 C92 Cl23 28(3) 4_755 4_755
C91 C92 Cl23 0(4) . 4_755
C101 C92 C2 31(8) . 4_755
Cl22 C92 C2 73(4) 4_755 4_755
C91 C92 C2 65(3) . 4_755
Cl23 C92 C2 65(3) 4_755 4_755
C93 C93 C94 77(8) 4_755 4_755
C93 C93 C94 68(7) 4_755 .
C94 C93 C94 78(9) 4_755 .
C93 C93 N8 123(10) 4_755 .
C94 C93 N8 48(6) 4_755 .
C94 C93 N8 106(6) . .
C93 C93 C95 123(10) 4_755 4_755
C94 C93 C95 48(6) 4_755 4_755
C94 C93 C95 106(6) . 4_755
N8 C93 C95 0(5) . 4_755
C93 C93 C103 132(9) 4_755 .
C94 C93 C103 101(8) 4_755 .
C94 C93 C103 159(8) . .
N8 C93 C103 61(5) . .
C95 C93 C103 61(5) 4_755 .
N8 C94 C95 0(6) 4_755 .
N8 C94 C93 78(8) 4_755 4_755
C95 C94 C93 78(8) . 4_755
N8 C94 C93 112(9) 4_755 .
C95 C94 C93 112(9) . .
C93 C94 C93 35(5) 4_755 .
N8 C94 C89 64(6) 4_755 4_755
C95 C94 C89 64(6) . 4_755
C93 C94 C89 137(10) 4_755 4_755
C93 C94 C89 152(8) . 4_755
N8 C94 C94 109(10) 4_755 4_755
C95 C94 C94 109(10) . 4_755
C93 C94 C94 53(5) 4_755 4_755
C93 C94 C94 49(5) . 4_755
C89 C94 C94 158(8) 4_755 4_755
N8 C94 C90 94(7) 4_755 4_755
C95 C94 C90 94(7) . 4_755
C93 C94 C90 115(7) 4_755 4_755
C93 C94 C90 102(7) . 4_755
C89 C94 C90 53(4) 4_755 4_755
C94 C94 C90 148(10) 4_755 4_755
N8 C95 C94 51(10) 4_755 .
N8 C95 C97 125(10) 4_755 .
C94 C95 C97 101(8) . .
N8 C95 C89 116(10) 4_755 4_755
C94 C95 C89 67(6) . 4_755
C97 C95 C89 78(5) . 4_755
N8 C95 C81 80(10) 4_755 4_755
C94 C95 C81 107(7) . 4_755
C97 C95 C81 152(7) . 4_755
C89 C95 C81 105(4) 4_755 4_755
N8 C95 C85 124(10) 4_755 4_755
C94 C95 C85 136(7) . 4_755
C97 C95 C85 41(5) . 4_755
C89 C95 C85 111(4) 4_755 4_755
C81 C95 C85 115(4) 4_755 4_755
N8 C95 C93 31(10) 4_755 4_755
C94 C95 C93 54(5) . 4_755
C97 C95 C93 94(6) . 4_755
C89 C95 C93 117(4) 4_755 4_755
C81 C95 C93 108(4) 4_755 4_755
C85 C95 C93 100(4) 4_755 4_755
N8 C95 C103 94(10) 4_755 4_755
C94 C95 C103 111(8) . 4_755
C97 C95 C103 48(6) . 4_755
C89 C95 C103 126(6) 4_755 4_755
C81 C95 C103 124(6) 4_755 4_755
C85 C95 C103 32(4) 4_755 4_755
C93 C95 C103 68(5) 4_755 4_755
N8 C95 C102 164(10) 4_755 4_755
C94 C95 C102 137(8) . 4_755
C97 C95 C102 47(6) . 4_755
C89 C95 C102 78(6) 4_755 4_755
C81 C95 C102 106(6) 4_755 4_755
C85 C95 C102 39(5) 4_755 4_755
C93 C95 C102 136(6) 4_755 4_755
C103 C95 C102 70(7) 4_755 4_755
C85 C97 C102 57(8) 4_755 4_755
C85 C97 C103 45(7) 4_755 4_755
C102 C97 C103 102(10) 4_755 4_755
C85 C97 C95 80(8) 4_755 .
C102 C97 C95 84(9) 4_755 .
C103 C97 C95 82(8) 4_755 .
C85 C97 N8 80(8) 4_755 4_755
C102 C97 N8 84(9) 4_755 4_755
C103 C97 N8 82(8) 4_755 4_755
C95 C97 N8 0(4) . 4_755
C85 C97 C89 121(9) 4_755 4_755
C102 C97 C89 82(9) 4_755 4_755
C103 C97 C89 135(9) 4_755 4_755
C95 C97 C89 53(4) . 4_755
N8 C97 C89 53(4) 4_755 4_755
C85 C97 C90 170(10) 4_755 4_755
C102 C97 C90 119(10) 4_755 4_755
C103 C97 C90 137(10) 4_755 4_755
C95 C97 C90 91(7) . 4_755
N8 C97 C90 91(7) 4_755 4_755
C89 C97 C90 50(4) 4_755 4_755
C92 C101 C2 127(10) . 4_755
C92 C101 Cl22 50(7) . 4_755
C2 C101 Cl22 81(6) 4_755 4_755
C92 C101 Cl23 70(8) . 4_755
C2 C101 Cl23 74(6) 4_755 4_755
Cl22 C101 Cl23 28(2) 4_755 4_755
C92 C101 C91 70(8) . .
C2 C101 C91 74(6) 4_755 .
Cl22 C101 C91 28(2) 4_755 .
Cl23 C101 C91 0(4) 4_755 .
C86 C102 C85 94(10) . .
C86 C102 C97 142(10) . 4_755
C85 C102 C97 50(8) . 4_755
C86 C102 C95 128(10) . 4_755
C85 C102 C95 60(7) . 4_755
C97 C102 C95 49(7) 4_755 4_755
C86 C102 N8 128(10) . .
C85 C102 N8 60(7) . .
C97 C102 N8 49(7) 4_755 .
C95 C102 N8 0(3) 4_755 .
C85 C103 C97 51(8) . 4_755
C85 C103 C95 62(8) . 4_755
C97 C103 C95 49(6) 4_755 4_755
C85 C103 N8 62(8) . .
C97 C103 N8 49(6) 4_755 .
C95 C103 N8 0.0(7) 4_755 .
C85 C103 C93 113(10) . .
C97 C103 C93 82(9) 4_755 .
C95 C103 C93 51(4) 4_755 .
N8 C103 C93 51(4) . .
C84 C1 Cl13 74(5) 4_755 .
C84 C1 C83 74(5) 4_755 4_755
Cl13 C1 C83 0(4) . 4_755
C84 C1 Cl11 100(6) 4_755 .
Cl13 C1 Cl11 106(3) . .
C83 C1 Cl11 106(3) 4_755 .
C84 C1 Cl12 13(5) 4_755 .
Cl13 C1 Cl12 63(2) . .
C83 C1 Cl12 63(2) 4_755 .
Cl11 C1 Cl12 107(3) . .
C84 C1 C82 108(6) 4_755 4_755
Cl13 C1 C82 46(2) . 4_755
C83 C1 C82 46(2) 4_755 4_755
Cl11 C1 C82 71(2) . 4_755
Cl12 C1 C82 101(3) . 4_755
C1 Cl11 C82 60(2) . 4_755
C1 Cl11 C84 29(2) . 4_755
C82 Cl11 C84 71(2) 4_755 4_755
C84 Cl12 C83 70(7) 4_755 4_755
C84 Cl12 Cl13 70(7) 4_755 .
C83 Cl12 Cl13 0(4) 4_755 .
C84 Cl12 C1 20(7) 4_755 .
C83 Cl12 C1 52.3(19) 4_755 .
Cl13 Cl12 C1 52.3(19) . .
C83 Cl13 C82 144(10) 4_755 4_755
C83 Cl13 C1 121(10) 4_755 .
C82 Cl13 C1 84(3) 4_755 .
C83 Cl13 C84 81(10) 4_755 4_755
C82 Cl13 C84 114(4) 4_755 4_755
C1 Cl13 C84 41(3) . 4_755
C83 Cl13 Cl12 56(10) 4_755 .
C82 Cl13 Cl12 134(3) 4_755 .
C1 Cl13 Cl12 65(3) . .
C84 Cl13 Cl12 25(3) 4_755 .
C83 Cl13 C81 114(10) 4_755 4_755
C82 Cl13 C81 42(3) 4_755 4_755
C1 Cl13 C81 124(3) . 4_755
C84 Cl13 C81 155(4) 4_755 4_755
Cl12 Cl13 C81 159(3) . 4_755
C101 C2 C92 22(5) 4_755 4_755
C101 C2 Cl21 164(7) 4_755 .
C92 C2 Cl21 144(4) 4_755 .
C101 C2 Cl22 61(6) 4_755 .
C92 C2 Cl22 41(2) 4_755 .
Cl21 C2 Cl22 111(4) . .
C101 C2 Cl23 70(6) 4_755 .
C92 C2 Cl23 57(3) 4_755 .
Cl21 C2 Cl23 110(4) . .
Cl22 C2 Cl23 26.6(18) . .
C101 C2 C91 70(6) 4_755 4_755
C92 C2 C91 57(3) 4_755 4_755
Cl21 C2 C91 110(4) . 4_755
Cl22 C2 C91 26.6(18) . 4_755
Cl23 C2 C91 0(3) . 4_755
C91 Cl22 Cl23 0(7) 4_755 .
C91 Cl22 C92 108(6) 4_755 4_755
Cl23 Cl22 C92 108(6) . 4_755
C91 Cl22 C101 90(5) 4_755 4_755
Cl23 Cl22 C101 90(5) . 4_755
C92 Cl22 C101 30(4) 4_755 4_755
C91 Cl22 C2 80(5) 4_755 .
Cl23 Cl22 C2 80(5) . .
C92 Cl22 C2 66(4) 4_755 .
C101 Cl22 C2 38(3) 4_755 .
C91 Cl22 C90 55(5) 4_755 4_755
Cl23 Cl22 C90 55(5) . 4_755
C92 Cl22 C90 87(4) 4_755 4_755
C101 Cl22 C90 95(4) 4_755 4_755
C2 Cl22 C90 116(4) . 4_755
C91 Cl23 Cl22 57(10) 4_755 .
C91 Cl23 C92 77(10) 4_755 4_755
Cl22 Cl23 C92 44(4) . 4_755
C91 Cl23 C101 103(10) 4_755 4_755
Cl22 Cl23 C101 62(5) . 4_755
C92 Cl23 C101 26(3) 4_755 4_755
C91 Cl23 C90 56(10) 4_755 4_755
Cl22 Cl23 C90 103(6) . 4_755
C92 Cl23 C90 88(4) 4_755 4_755
C101 Cl23 C90 101(5) 4_755 4_755
C91 Cl23 C2 129(10) 4_755 .
Cl22 Cl23 C2 73(5) . .
C92 Cl23 C2 58(3) 4_755 .
C101 Cl23 C2 36(3) 4_755 .
C90 Cl23 C2 134(4) 4_755 .
Cl32 Cl31 C3 0(3) 2_765 3_565
Cl32 Cl31 Cl32 39.9(18) 2_765 4_755
C3 Cl31 Cl32 39.9(18) 3_565 4_755
Cl32 Cl31 C3 39.9(18) 2_765 .
C3 Cl31 C3 39.9(18) 3_565 .
Cl32 Cl31 C3 0(2) 4_755 .
Cl32 Cl31 Cl31 63.0(19) 2_765 3_565
C3 Cl31 Cl31 63.0(19) 3_565 3_565
Cl32 Cl31 Cl31 50.1(15) 4_755 3_565
C3 Cl31 Cl31 50.1(15) . 3_565
Cl32 C3 Cl32 103(10) 4_755 2_765
Cl32 C3 C3 103(10) 4_755 3_565
Cl32 C3 C3 0(3) 2_765 3_565
Cl32 C3 Cl32 77(10) 4_755 3_565
Cl32 C3 Cl32 84.8(16) 2_765 3_565
C3 C3 Cl32 84.8(16) 3_565 3_565
Cl32 C3 C3 77(10) 4_755 2_765
Cl32 C3 C3 84.8(16) 2_765 2_765
C3 C3 C3 84.8(16) 3_565 2_765
Cl32 C3 C3 0(3) 3_565 2_765
Cl32 C3 Cl31 125(10) 4_755 3_565
Cl32 C3 Cl31 82(2) 2_765 3_565
C3 C3 Cl31 82(2) 3_565 3_565
Cl32 C3 Cl31 157(3) 3_565 3_565
C3 C3 Cl31 157(3) 2_765 3_565
Cl32 C3 C3 109(10) 4_755 4_755
Cl32 C3 C3 53.6(18) 2_765 4_755
C3 C3 C3 53.6(18) 3_565 4_755
Cl32 C3 C3 41.6(17) 3_565 4_755
C3 C3 C3 41.6(17) 2_765 4_755
Cl31 C3 C3 116(2) 3_565 4_755
Cl32 C3 Cl32 109(10) 4_755 .
Cl32 C3 Cl32 53.6(18) 2_765 .
C3 C3 Cl32 53.6(18) 3_565 .
Cl32 C3 Cl32 41.6(17) 3_565 .
C3 C3 Cl32 41.6(17) 2_765 .
Cl31 C3 Cl32 116(2) 3_565 .
C3 C3 Cl32 0.0(15) 4_755 .
Cl32 C3 Cl31 69(10) 4_755 .
Cl32 C3 Cl31 58.4(19) 2_765 .
C3 C3 Cl31 58.4(19) 3_565 .
Cl32 C3 Cl31 121(3) 3_565 .
C3 C3 Cl31 121(3) 2_765 .
Cl31 C3 Cl31 67(3) 3_565 .
C3 C3 Cl31 110(2) 4_755 .
Cl32 C3 Cl31 110(2) . .
C3 Cl32 Cl32 32(10) 4_755 3_565
C3 Cl32 C3 32(10) 4_755 2_765
Cl32 Cl32 C3 0(3) 3_565 2_765
C3 Cl32 Cl32 78(10) 4_755 2_765
Cl32 Cl32 Cl32 84.8(16) 3_565 2_765
C3 Cl32 Cl32 84.8(16) 2_765 2_765
C3 Cl32 C3 78(10) 4_755 3_565
Cl32 Cl32 C3 84.8(16) 3_565 3_565
C3 Cl32 C3 84.8(16) 2_765 3_565
Cl32 Cl32 C3 0(3) 2_765 3_565
C3 Cl32 Cl31 100(10) 4_755 2_765
Cl32 Cl32 Cl31 82(2) 3_565 2_765
C3 Cl32 Cl31 82(2) 2_765 2_765
Cl32 Cl32 Cl31 157(3) 2_765 2_765
C3 Cl32 Cl31 157(3) 3_565 2_765
C3 Cl32 C3 67(10) 4_755 .
Cl32 Cl32 C3 53.6(18) 3_565 .
C3 Cl32 C3 53.6(18) 2_765 .
Cl32 Cl32 C3 41.6(17) 2_765 .
C3 Cl32 C3 41.6(17) 3_565 .
Cl31 Cl32 C3 116(2) 2_765 .
C3 Cl32 Cl32 67(10) 4_755 4_755
Cl32 Cl32 Cl32 53.6(18) 3_565 4_755
C3 Cl32 Cl32 53.6(18) 2_765 4_755
Cl32 Cl32 Cl32 41.6(17) 2_765 4_755
C3 Cl32 Cl32 41.6(17) 3_565 4_755
Cl31 Cl32 Cl32 116(2) 2_765 4_755
C3 Cl32 Cl32 0.0(12) . 4_755
C3 Cl32 Cl31 46(10) 4_755 4_755
Cl32 Cl32 Cl31 58(2) 3_565 4_755
C3 Cl32 Cl31 58(2) 2_765 4_755
Cl32 Cl32 Cl31 121(3) 2_765 4_755
C3 Cl32 Cl31 121(3) 3_565 4_755
Cl31 Cl32 Cl31 67(3) 2_765 4_755
C3 Cl32 Cl31 110(2) . 4_755
Cl32 Cl32 Cl31 110(2) 4_755 4_755

loop_
_geom_bond_atom_site_label_1
_geom_bond_atom_site_label_2
_geom_bond_distance
_geom_bond_site_symmetry_2
Au1 C11 2.066(13) .
Au1 C21 2.074(15) .
Au1 Ag1 2.8023(13) .
Au1 Ag2 2.8409(13) .
Au1 Au1 2.8997(12) 4_655
Au2 C41 2.070(17) .
Au2 C31 2.083(15) .
Au2 Ag2 2.7921(13) .
Au2 Ag1 2.8282(12) .
Au2 Au2 2.9319(12) 14_655
Ag1 O51 2.301(12) .
Ag1 C41 2.478(16) .
Ag1 C21 2.556(16) .
Ag1 Ag2 2.8836(16) .
Ag2 O52 2.267(12) .
Ag2 C31 2.494(15) .
Ag2 C11 2.595(14) .
C11 C16 1.41(2) .
C11 C12 1.418(19) .
C12 F12 1.336(18) .
C12 C13 1.41(2) .
C13 F13 1.354(18) .
C13 C14 1.38(3) .
C14 F14 1.349(18) .
C14 C15 1.39(3) .
C15 F15 1.328(19) .
C15 C16 1.36(2) .
C16 F16 1.340(17) .
C21 C22 1.38(2) .
C21 C26 1.42(2) .
C22 F22 1.30(2) .
C22 C23 1.37(3) .
C23 F23 1.33(3) .
C23 C24 1.38(4) .
C24 F24 1.34(2) .
C24 C25 1.35(4) .
C25 C26 1.35(3) .
C25 F25 1.39(3) .
C26 F26 1.39(3) .
C31 C32 1.39(2) .
C31 C36 1.41(2) .
C32 F32 1.37(2) .
C32 C33 1.39(3) .
C33 F33 1.35(3) .
C33 C34 1.38(3) .
C34 C35 1.34(3) .
C34 F34 1.37(2) .
C35 F35 1.30(2) .
C35 C36 1.41(2) .
C36 F36 1.34(2) .
C41 C42 1.36(3) .
C41 C46 1.43(3) .
C42 F42 1.34(3) .
C42 C43 1.45(3) .
C43 C44 1.30(5) .
C43 F43 1.39(4) .
C44 C45 1.37(5) .
C44 F44 1.38(3) .
C45 F45 1.32(4) .
C45 C46 1.34(3) .
C46 F46 1.38(3) .
C5 O51 1.19(2) .
C5 O52 1.26(2) .
C5 C53 1.58(3) .
C53 F57 1.09(4) .
C53 F54 1.28(4) .
C53 F59 1.31(3) .
C53 F55 1.39(4) .
C53 F56 1.42(3) .
C53 F58 1.46(4) .
F54 F59 0.96(4) .
F54 F58 1.33(4) .
F55 F57 0.91(4) .
F56 F58 1.15(3) .
F56 F57 1.23(4) .
N7 C75 1.534(17) .
N7 C75 1.534(17) 2
N7 C71 1.552(17) 2
N7 C71 1.552(17) .
C71 C72 1.51(2) .
C71 H71A 0.9700 .
C71 H71B 0.9700 .
C72 C73 1.52(2) .
C72 H72A 0.9700 .
C72 H72B 0.9700 .
C73 C74 1.52(2) .
C73 H73A 0.9700 .
C73 H73B 0.9700 .
C74 H74A 0.9600 .
C74 H74B 0.9600 .
C74 H74C 0.9600 .
C75 C76 1.48(2) .
C75 H75A 0.9700 .
C75 H75B 0.9700 .
C76 C77A 1.52(3) .
C76 H76A 0.9700 .
C76 H76B 0.9700 .
C77A C78 1.41(3) .
C77A H77A 0.9700 .
C77A H77B 0.9700 .
C78 H78A 0.9600 .
C78 H78B 0.9600 .
C78 H78C 0.9600 .
C79 H79A 0.9600 .
C79 H79B 0.9600 .
C79 H79C 0.9600 .
N8 C95 0.00(14) 4_755
N8 C94 1.27(12) 4_755
N8 C97 1.44(10) 4_755
N8 C89 1.52(6) .
N8 C81 1.64(6) .
N8 C85 1.66(7) .
N8 C93 1.67(7) .
N8 C103 1.88(14) .
N8 C102 1.89(16) .
C81 C82 1.47(7) .
C81 C95 1.64(6) 4_755
C81 Cl13 2.17(7) 4_755
C82 C83 1.44(5) .
C82 Cl13 1.44(5) 4_755
C82 C1 2.00(7) 4_755
C82 Cl11 2.20(5) 4_755
C83 Cl13 0.00000(18) 4_755
C83 C1 1.54(6) 4_755
C83 C84 1.63(9) .
C83 Cl12 1.72(4) 4_755
C84 Cl12 0.72(7) 4_755
C84 C1 1.11(8) 4_755
C84 Cl13 1.63(9) 4_755
C84 Cl11 2.23(8) 4_755
C85 C103 1.00(14) .
C85 C97 1.10(11) 4_755
C85 C102 1.21(15) .
C85 C86 1.63(8) .
C85 C95 1.66(7) 4_755
C86 C102 1.01(15) .
C86 C88 1.47(8) 17_765
C86 C87 1.61(9) .
C87 C88 1.64(10) 17_765
C87 C88 1.70(10) .
C88 C88 1.33(12) 17_765
C88 C86 1.47(8) 17_765
C88 C87 1.64(10) 17_765
C89 C95 1.52(6) 4_755
C89 C94 1.55(11) 4_755
C89 C90 1.62(9) .
C89 C97 1.87(11) 4_755
C90 C91 1.75(9) .
C90 Cl23 1.75(9) 4_755
C90 C97 1.96(13) 4_755
C90 C94 1.99(12) 4_755
C90 Cl22 2.09(10) 4_755
C91 Cl23 0.00(8) 4_755
C91 Cl22 0.81(5) 4_755
C91 C92 1.65(7) .
C91 C101 1.74(9) .
C91 C2 1.79(7) 4_755
C92 C101 0.77(9) .
C92 Cl22 1.20(6) 4_755
C92 Cl23 1.65(7) 4_755
C92 C2 1.66(8) 4_755
C93 C93 0.86(11) 4_755
C93 C94 1.38(11) 4_755
C93 C94 1.44(11) .
C93 C95 1.67(7) 4_755
C93 C103 1.99(15) .
C94 N8 1.27(12) 4_755
C94 C95 1.27(12) .
C94 C93 1.38(11) 4_755
C94 C89 1.55(11) 4_755
C94 C94 1.8(2) 4_755
C94 C90 1.99(12) 4_755
C95 N8 0.00(14) 4_755
C95 C97 1.44(10) .
C95 C89 1.52(6) 4_755
C95 C81 1.64(6) 4_755
C95 C85 1.66(7) 4_755
C95 C93 1.67(7) 4_755
C95 C103 1.88(14) 4_755
C95 C102 1.89(16) 4_755
C97 C85 1.10(11) 4_755
C97 C102 1.38(17) 4_755
C97 C103 1.41(16) 4_755
C97 N8 1.44(10) 4_755
C97 C89 1.87(11) 4_755
C97 C90 1.96(13) 4_755
C101 C2 1.08(8) 4_755
C101 Cl22 1.54(8) 4_755
C101 Cl23 1.74(8) 4_755
C102 C97 1.38(17) 4_755
C102 C95 1.89(16) 4_755
C103 C97 1.41(16) 4_755
C103 C95 1.88(14) 4_755
C1 C84 1.11(8) 4_755
C1 Cl13 1.54(6) .
C1 C83 1.54(6) 4_755
C1 Cl11 1.76(5) .
C1 Cl12 1.76(5) .
C1 C82 2.00(7) 4_755
Cl11 C82 2.20(5) 4_755
Cl11 C84 2.23(8) 4_755
Cl12 C84 0.72(7) 4_755
Cl12 C83 1.72(4) 4_755
Cl12 Cl13 1.72(4) .
Cl13 C83 0.00(8) 4_755
Cl13 C82 1.44(5) 4_755
Cl13 C84 1.63(9) 4_755
Cl13 C81 2.17(7) 4_755
C2 C101 1.08(8) 4_755
C2 C92 1.66(8) 4_755
C2 Cl21 1.67(6) .
C2 Cl22 1.74(7) .
C2 Cl23 1.79(7) .
C2 C91 1.79(7) 4_755
Cl22 C91 0.81(5) 4_755
Cl22 Cl23 0.81(5) .
Cl22 C92 1.20(6) 4_755
Cl22 C101 1.54(8) 4_755
Cl22 C90 2.09(10) 4_755
Cl23 C91 0.00000(19) 4_755
Cl23 C92 1.65(7) 4_755
Cl23 C101 1.74(8) 4_755
Cl23 C90 1.75(9) 4_755
Cl31 Cl32 1.54(4) 2_765
Cl31 C3 1.54(4) 3_565
Cl31 Cl32 1.79(4) 4_755
Cl31 C3 1.79(4) .
Cl31 Cl31 1.84(7) 3_565
C3 Cl32 0.00001(11) 4_755
C3 Cl32 1.16(5) 2_765
C3 C3 1.16(5) 3_565
C3 Cl32 1.41(5) 3_565
C3 C3 1.41(5) 2_765
C3 Cl31 1.54(4) 3_565
C3 C3 1.74(4) 4_755
C3 Cl32 1.74(4) .
Cl32 C3 0.00001(12) 4_755
Cl32 Cl32 1.16(5) 3_565
Cl32 C3 1.16(5) 2_765
Cl32 Cl32 1.41(5) 2_765
Cl32 C3 1.41(5) 3_565
Cl32 Cl31 1.54(4) 2_765
Cl32 Cl32 1.74(5) 4_755
Cl32 Cl31 1.79(4) 4_755
